data_7101014
loop_
_publ_author_name
'Richard Winpenny'
'H. Gudel'
'F. K. Larsen'
'Rebecca H. Laye'
'E. McInnes'
'Chris Muryn'
'J. Overgaard'
'Eva Rentschler'
'Veronica Sanchez'
'S. J. Teat'
'Grigore A. Timco'
'Oliver Waldmann'

_publ_section_title
;
A Family of Heterometallic Wheels Containing
Potentially Fourteen Hundred Siblings
;
_journal_name_full 'Chemical Communications'
_journal_paper_doi 10.1039/b416770h
_journal_year 2005
_chemical_formula_sum 'C86 H160 F8 Fe8 N O32'
_chemical_formula_weight 2318.95
_space_group_IT_number 5
_symmetry_cell_setting monoclinic
_symmetry_space_group_name_Hall 'C 2y'
_symmetry_space_group_name_H-M 'C 1 2 1'
_cell_angle_alpha 90.00
_cell_angle_beta 110.125(3)
_cell_angle_gamma 90.00
_cell_formula_units_Z 4
_cell_length_a 26.041(3)
_cell_length_b 20.515(2)
_cell_length_c 26.199(3)
_cell_measurement_temperature 180(2)
_cell_volume 13142(2)
_diffrn_ambient_temperature 180(2)
_exptl_crystal_density_diffrn 1.172
_cod_original_sg_symbol_H-M 'C 2'
_cod_database_code 7101014

loop_
_symmetry_equiv_pos_as_xyz
'x, y, z'
'-x, y, -z'
'x+1/2, y+1/2, z'
'-x+1/2, y+1/2, -z'

loop_
_atom_site_label
_atom_site_type_symbol
_atom_site_fract_x
_atom_site_fract_y
_atom_site_fract_z
_atom_site_U_iso_or_equiv
_atom_site_adp_type
_atom_site_occupancy
_atom_site_symmetry_multiplicity
_atom_site_calc_flag
_atom_site_refinement_flags
_atom_site_disorder_assembly
_atom_site_disorder_group
Fe1A Fe 0.5000 0.4526(4) 0.5000 0.100(2) Uani 1 2 d S . .
Fe2A Fe 0.37603(10) 0.3841(3) 0.42576(10) 0.0456(7) Uani 1 1 d . . .
Fe3A Fe 0.32794(15) 0.2309(3) 0.39889(17) 0.1023(17) Uani 1 1 d . . .
Fe4A Fe 0.37648(8) 0.0726(3) 0.42505(8) 0.0343(6) Uani 1 1 d . . .
Fe5A Fe 0.5000 0.0101(4) 0.5000 0.145(4) Uani 1 2 d S . .
F1A F 0.4472(3) 0.3822(5) 0.4895(3) 0.0334(18) Uiso 1 1 d . . .
F2A F 0.3870(4) 0.2908(6) 0.4142(4) 0.054(3) Uiso 1 1 d . . .
F3A F 0.3742(4) 0.1660(5) 0.4462(4) 0.044(2) Uiso 1 1 d . . .
F4A F 0.4583(3) 0.0774(5) 0.4543(3) 0.0375(2) Uiso 1 1 d . . .
O11A O 0.4972(14) 0.4497(18) 0.4281(14) 0.173(12) Uiso 1 1 d . . .
O12A O 0.4134(7) 0.4072(9) 0.3756(7) 0.075(4) Uiso 1 1 d . . .
O13A O 0.4312(9) 0.5156(11) 0.4977(9) 0.106(6) Uiso 1 1 d . . .
O14A O 0.3670(7) 0.4770(9) 0.4492(6) 0.074(4) Uiso 1 1 d . . .
O21A O 0.3370(6) 0.3546(8) 0.4782(6) 0.071(4) Uiso 1 1 d . . .
O22A O 0.3168(9) 0.2637(13) 0.4704(9) 0.115(6) Uiso 1 1 d . . .
O23A O 0.3078(7) 0.3847(9) 0.3639(7) 0.080(4) Uiso 1 1 d . . .
O24A O 0.2681(5) 0.2913(7) 0.3592(5) 0.057(3) Uiso 1 1 d . . .
O31A O 0.3336(7) 0.2008(10) 0.3370(7) 0.088(5) Uiso 1 1 d . . .
O32A O 0.3785(7) 0.0979(9) 0.3526(7) 0.080(4) Uiso 1 1 d . . .
O33A O 0.2638(8) 0.1676(11) 0.3905(8) 0.097(5) Uiso 1 1 d . . .
O34A O 0.2981(7) 0.0687(9) 0.3952(6) 0.079(4) Uiso 1 1 d . . .
O41A O 0.3706(6) 0.0428(8) 0.4896(6) 0.067(4) Uiso 1 1 d . . .
O42A O 0.4359(8) 0.0234(9) 0.5511(7) 0.087(5) Uiso 1 1 d . . .
O43A O 0.3807(6) -0.0225(8) 0.4095(6) 0.066(4) Uiso 1 1 d . . .
O44A O 0.4428(8) -0.0709(10) 0.4718(8) 0.093(5) Uiso 1 1 d . . .
C11A C 0.4639(8) 0.4342(9) 0.3820(6) 0.057(5) Uiso 1 1 d D . .
C12A C 0.4705(6) 0.4532(8) 0.3297(6) 0.078(6) Uiso 1 1 d D . .
C13A C 0.5283(8) 0.4729(16) 0.3399(11) 0.168(3) Uiso 1 1 d D . .
H13A H 0.5328 0.4846 0.3054 0.253 Uiso 1 1 calc R . .
H13B H 0.5527 0.4365 0.3566 0.253 Uiso 1 1 calc R . .
H13C H 0.5375 0.5105 0.3645 0.253 Uiso 1 1 calc R . .
C14A C 0.4562(14) 0.3969(13) 0.2915(9) 0.168(3) Uiso 1 1 d D . .
H14A H 0.4613 0.4091 0.2574 0.253 Uiso 1 1 calc R . .
H14B H 0.4180 0.3846 0.2841 0.253 Uiso 1 1 calc R . .
H14C H 0.4800 0.3599 0.3078 0.253 Uiso 1 1 calc R . .
C15A C 0.4335(12) 0.5091(13) 0.3053(11) 0.168(3) Uiso 1 1 d D . .
H15A H 0.4379 0.5216 0.2709 0.253 Uiso 1 1 calc R . .
H15B H 0.4429 0.5461 0.3304 0.253 Uiso 1 1 calc R . .
H15C H 0.3955 0.4961 0.2985 0.253 Uiso 1 1 calc R . .
C16A C 0.3955(7) 0.5275(8) 0.4588(7) 0.051(4) Uiso 1 1 d D . .
C17A C 0.3741(6) 0.5955(8) 0.4523(7) 0.095(8) Uiso 1 1 d D . .
C18A C 0.4097(12) 0.6366(11) 0.4977(11) 0.168(3) Uiso 1 1 d D . .
H18A H 0.3951 0.6810 0.4939 0.253 Uiso 1 1 calc R . .
H18B H 0.4468 0.6374 0.4964 0.253 Uiso 1 1 calc R . .
H18C H 0.4104 0.6183 0.5325 0.253 Uiso 1 1 calc R . .
C19A C 0.3739(13) 0.6224(13) 0.3994(10) 0.168(3) Uiso 1 1 d D . .
H19A H 0.3588 0.6667 0.3948 0.253 Uiso 1 1 calc R . .
H19B H 0.3513 0.5947 0.3697 0.253 Uiso 1 1 calc R . .
H19C H 0.4114 0.6236 0.3991 0.253 Uiso 1 1 calc R . .
C20A C 0.3172(8) 0.5954(14) 0.4535(14) 0.168(3) Uiso 1 1 d D . .
H20A H 0.3031 0.6401 0.4490 0.253 Uiso 1 1 calc R . .
H20B H 0.3174 0.5780 0.4884 0.253 Uiso 1 1 calc R . .
H20C H 0.2939 0.5682 0.4238 0.253 Uiso 1 1 calc R . .
C21A C 0.3113(8) 0.3145(10) 0.4858(7) 0.063(5) Uiso 1 1 d D . .
C22A C 0.2923(7) 0.3347(9) 0.5310(7) 0.109(9) Uiso 1 1 d D . .
C23A C 0.2436(10) 0.3779(14) 0.5093(13) 0.168(3) Uiso 1 1 d D . .
H23A H 0.2530 0.4157 0.4913 0.253 Uiso 1 1 calc R . .
H23B H 0.2320 0.3927 0.5392 0.253 Uiso 1 1 calc R . .
H23C H 0.2137 0.3536 0.4829 0.253 Uiso 1 1 calc R . .
C24A C 0.3370(12) 0.3707(16) 0.5729(10) 0.168(3) Uiso 1 1 d D . .
H24A H 0.3482 0.4081 0.5560 0.253 Uiso 1 1 calc R . .
H24B H 0.3682 0.3416 0.5887 0.253 Uiso 1 1 calc R . .
H24C H 0.3238 0.3861 0.6016 0.253 Uiso 1 1 calc R . .
C25A C 0.2774(14) 0.2758(13) 0.5561(12) 0.168(3) Uiso 1 1 d D . .
H25A H 0.2479 0.2522 0.5286 0.253 Uiso 1 1 calc R . .
H25B H 0.2650 0.2890 0.5859 0.253 Uiso 1 1 calc R . .
H25C H 0.3094 0.2473 0.5702 0.253 Uiso 1 1 calc R . .
C26A C 0.2755(6) 0.3439(9) 0.3313(6) 0.051(4) Uiso 1 1 d D . .
C27A C 0.2246(5) 0.3675(7) 0.2888(5) 0.051(4) Uiso 1 1 d D . .
C28A C 0.2372(10) 0.3884(16) 0.2399(7) 0.168(3) Uiso 1 1 d D . .
H28A H 0.2035 0.4025 0.2114 0.253 Uiso 1 1 calc R . .
H28B H 0.2532 0.3517 0.2265 0.253 Uiso 1 1 calc R . .
H28C H 0.2633 0.4246 0.2496 0.253 Uiso 1 1 calc R . .
C29A C 0.1833(8) 0.3140(11) 0.2736(12) 0.168(3) Uiso 1 1 d D . .
H29A H 0.1501 0.3293 0.2450 0.253 Uiso 1 1 calc R . .
H29B H 0.1744 0.3010 0.3055 0.253 Uiso 1 1 calc R . .
H29C H 0.1983 0.2766 0.2602 0.253 Uiso 1 1 calc R . .
C30A C 0.2021(11) 0.4239(12) 0.3103(11) 0.168(3) Uiso 1 1 d D . .
H30A H 0.1684 0.4391 0.2824 0.253 Uiso 1 1 calc R . .
H30B H 0.2290 0.4594 0.3198 0.253 Uiso 1 1 calc R . .
H30C H 0.1943 0.4104 0.3427 0.253 Uiso 1 1 calc R . .
C31A C 0.3647(6) 0.1502(8) 0.3228(5) 0.040(3) Uiso 1 1 d D . .
C32A C 0.3634(6) 0.1542(8) 0.2655(5) 0.079(6) Uiso 1 1 d D . .
C33A C 0.3076(8) 0.1366(16) 0.2279(7) 0.168(3) Uiso 1 1 d D . .
H33A H 0.3066 0.1398 0.1902 0.253 Uiso 1 1 calc R . .
H33B H 0.2807 0.1666 0.2334 0.253 Uiso 1 1 calc R . .
H33C H 0.2990 0.0919 0.2353 0.253 Uiso 1 1 calc R . .
C34A C 0.3768(13) 0.2219(10) 0.2538(10) 0.168(3) Uiso 1 1 d D . .
H34A H 0.3755 0.2247 0.2160 0.253 Uiso 1 1 calc R . .
H34B H 0.4136 0.2333 0.2782 0.253 Uiso 1 1 calc R . .
H34C H 0.3502 0.2523 0.2594 0.253 Uiso 1 1 calc R . .
C35A C 0.4042(11) 0.1081(14) 0.2576(10) 0.168(3) Uiso 1 1 d D . .
H35A H 0.4033 0.1108 0.2199 0.253 Uiso 1 1 calc R . .
H35B H 0.3954 0.0636 0.2653 0.253 Uiso 1 1 calc R . .
H35C H 0.4408 0.1196 0.2823 0.253 Uiso 1 1 calc R . .
C36A C 0.2584(5) 0.1124(7) 0.3800(6) 0.035(3) Uiso 1 1 d D . .
C37A C 0.2031(6) 0.0872(9) 0.3475(7) 0.19(2) Uiso 1 1 d D . .
C38A C 0.1935(12) 0.0239(11) 0.3707(14) 0.168(3) Uiso 1 1 d D . .
H38A H 0.1575 0.0068 0.3487 0.253 Uiso 1 1 calc R . .
H38B H 0.1947 0.0306 0.4081 0.253 Uiso 1 1 calc R . .
H38C H 0.2219 -0.0073 0.3704 0.253 Uiso 1 1 calc R . .
C39A C 0.1997(11) 0.0774(2) 0.2901(7) 0.168(3) Uiso 1 1 d D . .
H39A H 0.2059 0.1191 0.2748 0.253 Uiso 1 1 calc R . .
H39B H 0.1634 0.0607 0.2688 0.253 Uiso 1 1 calc R . .
H39C H 0.2277 0.0461 0.2890 0.253 Uiso 1 1 calc R . .
C40A C 0.1608(7) 0.1352(15) 0.3493(14) 0.168(3) Uiso 1 1 d D . .
H40A H 0.1660 0.1762 0.3324 0.253 Uiso 1 1 calc R . .
H40B H 0.1642 0.1434 0.3872 0.253 Uiso 1 1 calc R . .
H40C H 0.1243 0.1178 0.3295 0.253 Uiso 1 1 calc R . .
C41A C 0.3964(9) 0.0292(11) 0.5410(8) 0.068(6) Uiso 1 1 d D . .
C42A C 0.3671(7) 0.0244(9) 0.5807(7) 0.109(9) Uiso 1 1 d D . .
C43A C 0.3211(11) -0.0230(14) 0.5603(13) 0.168(3) Uiso 1 1 d D . .
H43A H 0.2953 -0.0076 0.5255 0.253 Uiso 1 1 calc R . .
H43B H 0.3022 -0.0267 0.5867 0.253 Uiso 1 1 calc R . .
H43C H 0.3355 -0.0657 0.5553 0.253 Uiso 1 1 calc R . .
C44A C 0.3450(13) 0.0896(11) 0.5875(13) 0.168(3) Uiso 1 1 d D . .
H44A H 0.3202 0.1050 0.5522 0.253 Uiso 1 1 calc R . .
H44B H 0.3753 0.1205 0.6017 0.253 Uiso 1 1 calc R . .
H44C H 0.3251 0.0862 0.6130 0.253 Uiso 1 1 calc R . .
C45A C 0.4058(12) 0.0016(17) 0.6342(8) 0.168(3) Uiso 1 1 d D . .
H45A H 0.4193 -0.0419 0.6300 0.253 Uiso 1 1 calc R . .
H45B H 0.3868 -0.0002 0.6606 0.253 Uiso 1 1 calc R . .
H45C H 0.4366 0.0320 0.6470 0.253 Uiso 1 1 calc R . .
C46A C 0.4072(7) -0.0652(7) 0.4177(7) 0.047(4) Uiso 1 1 d D . .
C47A C 0.3929(6) -0.1290(7) 0.3891(6) 0.075(6) Uiso 1 1 d D . .
C48A C 0.4016(13) -0.1254(14) 0.3358(8) 0.168(3) Uiso 1 1 d D . .
H48A H 0.3924 -0.1675 0.3172 0.253 Uiso 1 1 calc R . .
H48B H 0.4400 -0.1150 0.3420 0.253 Uiso 1 1 calc R . .
H48C H 0.3781 -0.0914 0.3133 0.253 Uiso 1 1 calc R . .
C49A C 0.3344(8) -0.1443(14) 0.3798(13) 0.168(3) Uiso 1 1 d D . .
H49A H 0.3251 -0.1868 0.3618 0.253 Uiso 1 1 calc R . .
H49B H 0.3110 -0.1106 0.3567 0.253 Uiso 1 1 calc R . .
H49C H 0.3284 -0.1457 0.4147 0.253 Uiso 1 1 calc R . .
C50A C 0.4282(12) -0.1812(9) 0.4231(12) 0.168(3) Uiso 1 1 d D . .
H50A H 0.4184 -0.2232 0.4046 0.253 Uiso 1 1 calc R . .
H50B H 0.4228 -0.1832 0.4583 0.253 Uiso 1 1 calc R . .
H50C H 0.4666 -0.1715 0.4288 0.253 Uiso 1 1 calc R . .
Fe1B Fe 0.0000 0.9872(3) 0.0000 0.0469(9) Uani 1 2 d S . .
Fe2B Fe 0.1223(2) 0.9190(4) 0.0746(3) 0.163(4) Uani 1 1 d . . .
Fe3B Fe 0.17174(9) 0.7664(3) 0.10205(9) 0.0366(6) Uani 1 1 d . . .
Fe4B Fe 0.12457(14) 0.6071(3) 0.0750(3) 0.138(3) Uani 1 1 d . . .
Fe5B Fe 0.0000 0.5447(3) 0.0000 0.0387(8) Uani 1 2 d S . .
F1B F 0.0441(4) 0.9167(6) 0.0475(4) 0.055(3) Uiso 1 1 d . . .
F2B F 0.1209(4) 0.8301(5) 0.0542(4) 0.039(2) Uiso 1 1 d . . .
F3B F 0.1119(4) 0.7046(5) 0.0837(4) 0.044(2) Uiso 1 1 d . . .
F4B F 0.0579(5) 0.6145(6) 0.0138(4) 0.057(3) Uiso 1 1 d . . .
O11B O -0.0461(6) 0.9970(8) 0.0429(6) 0.071(4) Uiso 1 1 d . . .
O12B O 0.1172(8) 0.9407(10) -0.0147(8) 0.089(5) Uiso 1 1 d . . .
O13B O 0.0444(6) 1.0500(7) 0.0464(6) 0.062(3) Uiso 1 1 d . . .
O14B O 0.1260(15) 1.0018(18) 0.0961(15) 0.176(12) Uiso 1 1 d . . .
O21B O 0.1308(11) 0.9080(14) 0.1422(11) 0.124(8) Uiso 1 1 d . . .
O22B O 0.1368(9) 0.7962(12) 0.1546(9) 0.114(7) Uiso 1 1 d . . .
O23B O 0.2069(8) 0.9199(10) 0.0874(8) 0.090(5) Uiso 1 1 d . . .
O24B O 0.2272(6) 0.8305(7) 0.1348(6) 0.061(3) Uiso 1 1 d . . .
O31B O 0.1966(6) 0.7372(8) 0.0454(6) 0.065(3) Uiso 1 1 d . . .
O32B O 0.1656(8) 0.6218(10) 0.0371(8) 0.095(5) Uiso 1 1 d . . .
O33B O 0.2132(6) 0.7057(8) 0.1584(6) 0.064(4) Uiso 1 1 d . . .
O34B O 0.1921(9) 0.6099(11) 0.1489(9) 0.104(6) Uiso 1 1 d . . .
O41B O 0.0796(10) 0.5874(13) 0.1214(10) 0.126(7) Uiso 1 1 d . . .
O42B O 0.0084(6) 0.5408(8) 0.0784(6) 0.068(4) Uiso 1 1 d . . .
O43B O 0.1300(5) 0.5192(7) 0.0770(5) 0.047(3) Uiso 1 1 d . . .
O44B O 0.0525(6) 0.4728(8) 0.0154(6) 0.068(4) Uiso 1 1 d . . .
C11B C 0.0901(11) 0.9754(14) -0.0414(8) 0.091(8) Uiso 1 1 d D . .
C12B C 0.0957(8) 0.9844(10) -0.0957(8) 0.168(17) Uiso 1 1 d D . .
C13B C 0.0444(10) 0.9632(17) -0.1391(10) 0.168(3) Uiso 1 1 d D . .
H13D H 0.0133 0.9870 -0.1352 0.253 Uiso 1 1 calc R . .
H13E H 0.0392 0.9163 -0.1358 0.253 Uiso 1 1 calc R . .
H13F H 0.0470 0.9726 -0.1748 0.253 Uiso 1 1 calc R . .
C14B C 0.1062(14) 1.0544(11) -0.1035(13) 0.168(3) Uiso 1 1 d D . .
H14D H 0.0769 1.0811 -0.0988 0.253 Uiso 1 1 calc R . .
H14E H 0.1072 1.0609 -0.1402 0.253 Uiso 1 1 calc R . .
H14F H 0.1413 1.0674 -0.0767 0.253 Uiso 1 1 calc R . .
C15B C 0.1424(11) 0.9443(16) -0.0987(14) 0.168(3) Uiso 1 1 d D . .
H15D H 0.1763 0.9591 -0.0709 0.253 Uiso 1 1 calc R . .
H15E H 0.1454 0.9491 -0.1347 0.253 Uiso 1 1 calc R . .
H15F H 0.1361 0.8984 -0.0923 0.253 Uiso 1 1 calc R . .
C16B C 0.0876(8) 1.0575(8) 0.0871(8) 0.059(5) Uiso 1 1 d D . .
C17B C 0.1048(6) 1.1235(8) 0.1108(6) 0.073(6) Uiso 1 1 d D . .
C18B C 0.1649(7) 1.1238(14) 0.1410(12) 0.168(3) Uiso 1 1 d D . .
H18D H 0.1760 1.1668 0.1574 0.253 Uiso 1 1 calc R . .
H18E H 0.1843 1.1142 0.1158 0.253 Uiso 1 1 calc R . .
H18F H 0.1738 1.0906 0.1696 0.253 Uiso 1 1 calc R . .
C19B C 0.0913(14) 1.1727(10) 0.0663(11) 0.168(3) Uiso 1 1 d D . .
H19D H 0.1010 1.2163 0.0819 0.253 Uiso 1 1 calc R . .
H19E H 0.0521 1.1710 0.0453 0.253 Uiso 1 1 calc R . .
H19F H 0.1121 1.1631 0.0422 0.253 Uiso 1 1 calc R . .
C20B C 0.0753(12) 1.1399(14) 0.1488(11) 0.168(3) Uiso 1 1 d D . .
H20D H 0.0860 1.1836 0.1638 0.253 Uiso 1 1 calc R . .
H20E H 0.0847 1.1080 0.1784 0.253 Uiso 1 1 calc R . .
H20F H 0.0357 1.1388 0.1291 0.253 Uiso 1 1 calc R . .
C21B C 0.1137(8) 0.8711(10) 0.1601(7) 0.061(5) Uiso 1 1 d D . .
C22B C 0.1213(8) 0.8807(10) 0.2187(7) 1.9(9) Uiso 1 1 d D . .
C23B C 0.0838(12) 0.9332(14) 0.2240(12) 0.168(3) Uiso 1 1 d D . .
H23D H 0.0458 0.9193 0.2064 0.253 Uiso 1 1 calc R . .
H23E H 0.0904 0.9730 0.2065 0.253 Uiso 1 1 calc R . .
H23F H 0.0906 0.9418 0.2625 0.253 Uiso 1 1 calc R . .
C24B C 0.1791(9) 0.9000(18) 0.2489(10) 0.168(3) Uiso 1 1 d D . .
H24D H 0.1875 0.9404 0.2335 0.253 Uiso 1 1 calc R . .
H24E H 0.2037 0.8653 0.2456 0.253 Uiso 1 1 calc R . .
H24F H 0.1840 0.9067 0.2873 0.253 Uiso 1 1 calc R . .
C25B C 0.1087(15) 0.8189(14) 0.2419(12) 0.168(3) Uiso 1 1 d D . .
H25D H 0.0704 0.8070 0.2228 0.253 Uiso 1 1 calc R . .
H25E H 0.1147 0.8250 0.2806 0.253 Uiso 1 1 calc R . .
H25F H 0.1326 0.7841 0.2374 0.253 Uiso 1 1 calc R . .
C26B C 0.2398(6) 0.8901(12) 0.1193(9) 0.081(7) Uiso 1 1 d D . .
C27B C 0.2986(6) 0.9091(7) 0.1402(6) 0.053(4) Uiso 1 1 d D . .
C28B C 0.3311(10) 0.8612(13) 0.1212(14) 0.168(3) Uiso 1 1 d D . .
H28D H 0.3697 0.8740 0.1346 0.253 Uiso 1 1 calc R . .
H28E H 0.3177 0.8603 0.0813 0.253 Uiso 1 1 calc R . .
H28F H 0.3273 0.8178 0.1351 0.253 Uiso 1 1 calc R . .
C29B C 0.3049(11) 0.9753(9) 0.1196(13) 0.168(3) Uiso 1 1 d D . .
H29D H 0.3435 0.9880 0.1336 0.253 Uiso 1 1 calc R . .
H29E H 0.2832 1.0067 0.1318 0.253 Uiso 1 1 calc R . .
H29F H 0.2920 0.9746 0.0798 0.253 Uiso 1 1 calc R . .
C30B C 0.3187(11) 0.9100(18) 0.2008(6) 0.168(3) Uiso 1 1 d D . .
H30D H 0.3572 0.9234 0.2145 0.253 Uiso 1 1 calc R . .
H30E H 0.3153 0.8663 0.2144 0.253 Uiso 1 1 calc R . .
H30F H 0.2969 0.9409 0.2134 0.253 Uiso 1 1 calc R . .
C31B C 0.1897(8) 0.6916(11) 0.0138(7) 0.065(5) Uiso 1 1 d D . .
C32B C 0.2134(7) 0.7013(9) -0.0300(7) 0.123(11) Uiso 1 1 d D . .
C33B C 0.1948(14) 0.7651(12) -0.0572(12) 0.168(3) Uiso 1 1 d D . .
H33D H 0.1549 0.7650 -0.0742 0.253 Uiso 1 1 calc R . .
H33E H 0.2114 0.7721 -0.0852 0.253 Uiso 1 1 calc R . .
H33F H 0.2059 0.8002 -0.0303 0.253 Uiso 1 1 calc R . .
C34B C 0.2743(7) 0.7007(2) -0.0058(12) 0.168(3) Uiso 1 1 d D . .
H34D H 0.2898 0.7085 -0.0344 0.253 Uiso 1 1 calc R . .
H34E H 0.2865 0.6582 0.0111 0.253 Uiso 1 1 calc R . .
H34F H 0.2864 0.7349 0.0218 0.253 Uiso 1 1 calc R . .
C35B C 0.1948(14) 0.6477(15) -0.0706(10) 0.168(3) Uiso 1 1 d D . .
H35D H 0.1548 0.6469 -0.0853 0.253 Uiso 1 1 calc R . .
H35E H 0.2084 0.6059 -0.0531 0.253 Uiso 1 1 calc R . .
H35F H 0.2091 0.6551 -0.1002 0.253 Uiso 1 1 calc R . .
C36B C 0.2244(8) 0.6463(11) 0.1609(8) 0.071(6) Uiso 1 1 d D . .
C37B C 0.2770(8) 0.6226(10) 0.2010(8) 1.8(7) Uiso 1 1 d D . .
C38B C 0.2785(14) 0.5500(10) 0.1995(15) 0.168(3) Uiso 1 1 d D . .
H38D H 0.3128 0.5343 0.2261 0.253 Uiso 1 1 calc R . .
H38E H 0.2760 0.5356 0.1630 0.253 Uiso 1 1 calc R . .
H38F H 0.2476 0.5322 0.2083 0.253 Uiso 1 1 calc R . .
C39B C 0.3236(9) 0.6495(18) 0.1870(15) 0.168(3) Uiso 1 1 d D . .
H39D H 0.3241 0.6971 0.1903 0.253 Uiso 1 1 calc R . .
H39E H 0.3193 0.6376 0.1495 0.253 Uiso 1 1 calc R . .
H39F H 0.3580 0.6316 0.2118 0.253 Uiso 1 1 calc R . .
C40B C 0.2815(14) 0.6445(18) 0.2566(8) 0.168(3) Uiso 1 1 d D . .
H40D H 0.2801 0.6922 0.2576 0.253 Uiso 1 1 calc R . .
H40E H 0.3162 0.6292 0.2829 0.253 Uiso 1 1 calc R . .
H40F H 0.2510 0.6264 0.2660 0.253 Uiso 1 1 calc R . .
C41B C 0.0416(8) 0.5588(10) 0.1227(7) 0.063(5) Uiso 1 1 d D . .
C42B C 0.0417(8) 0.5292(10) 0.1747(7) 0.21(3) Uiso 1 1 d D . .
C43B C 0.0479(15) 0.4571(10) 0.1723(13) 0.168(3) Uiso 1 1 d D . .
H43D H 0.0469 0.4375 0.2061 0.253 Uiso 1 1 calc R . .
H43E H 0.0829 0.4470 0.1680 0.253 Uiso 1 1 calc R . .
H43F H 0.0179 0.4395 0.1414 0.253 Uiso 1 1 calc R . .
C44B C -0.0109(11) 0.5445(18) 0.1830(13) 0.168(3) Uiso 1 1 d D . .
H44D H -0.0107 0.5254 0.2173 0.253 Uiso 1 1 calc R . .
H44E H -0.0413 0.5264 0.1528 0.253 Uiso 1 1 calc R . .
H44F H -0.0151 0.5919 0.1841 0.253 Uiso 1 1 calc R . .
C45B C 0.0881(12) 0.5562(17) 0.2208(8) 0.168(3) Uiso 1 1 d D . .
H45D H 0.0873 0.5379 0.2551 0.253 Uiso 1 1 calc R . .
H45E H 0.0848 0.6037 0.2216 0.253 Uiso 1 1 calc R . .
H45F H 0.1228 0.5446 0.2162 0.253 Uiso 1 1 calc R . .
C46B C 0.1136(13) 0.4714(10) 0.0406(12) 0.121(11) Uiso 1 1 d D . .
C47B C 0.1304(7) 0.4018(10) 0.0511(7) 0.087(7) Uiso 1 1 d D . .
C48B C 0.1036(13) 0.3723(16) 0.0875(12) 0.168(3) Uiso 1 1 d D . .
H48D H 0.1156 0.3270 0.0954 0.253 Uiso 1 1 calc R . .
H48E H 0.0638 0.3736 0.0696 0.253 Uiso 1 1 calc R . .
H48F H 0.1138 0.3970 0.1216 0.253 Uiso 1 1 calc R . .
C49B C 0.1910(8) 0.3979(17) 0.0777(13) 0.168(3) Uiso 1 1 d D . .
H49D H 0.2020 0.3522 0.0844 0.253 Uiso 1 1 calc R . .
H49E H 0.2021 0.4216 0.1123 0.253 Uiso 1 1 calc R . .
H49F H 0.2086 0.4175 0.0539 0.253 Uiso 1 1 calc R . .
C50B C 0.1135(14) 0.3655(15) -0.0014(10) 0.168(3) Uiso 1 1 d D . .
H50D H 0.1258 0.3202 0.0054 0.253 Uiso 1 1 calc R . .
H50E H 0.1301 0.3859 -0.0258 0.253 Uiso 1 1 calc R . .
H50F H 0.0736 0.3667 -0.0182 0.253 Uiso 1 1 calc R . .
N1A N 0.5000 0.254(3) 0.5000 0.139(16) Uiso 1 2 d S . .
H1A1 H 0.4714 0.2816 0.4822 0.167 Uiso 0.50 1 calc PR . .
H1A2 H 0.5286 0.2816 0.5178 0.167 Uiso 0.50 1 calc PR . .
C1A C 0.5147(10) 0.2307(14) 0.4598(10) 0.077(6) Uiso 1 1 d . . .
H1A3 H 0.5485 0.2054 0.4777 0.092 Uiso 1 1 calc R . .
H1A4 H 0.4862 0.1983 0.4411 0.092 Uiso 1 1 calc R . .
C2A C 0.5234(15) 0.2612(2) 0.4232(14) 0.115(10) Uiso 1 1 d . . .
H2A1 H 0.5573 0.2876 0.4363 0.137 Uiso 1 1 calc R . .
H2A2 H 0.4921 0.2886 0.4019 0.137 Uiso 1 1 calc R . .
C3A C 0.532(2) 0.181(3) 0.383(2) 0.21(2) Uiso 1 1 d . . .
H3A1 H 0.5403 0.1930 0.3509 0.308 Uiso 1 1 calc R . .
H3A2 H 0.4975 0.1557 0.3720 0.308 Uiso 1 1 calc R . .
H3A3 H 0.5614 0.1536 0.4070 0.308 Uiso 1 1 calc R . .
N1B N 0.0000 0.734(2) 0.0000 0.104(10) Uiso 1 2 d S . .
H1B1 H 0.0299 0.7082 0.0172 0.125 Uiso 0.50 1 calc PR . .
H1B2 H -0.0299 0.7082 -0.0172 0.125 Uiso 0.50 1 calc PR . .
C1B C 0.0109(10) 0.7806(12) -0.0367(9) 0.070(6) Uiso 1 1 d . . .
H1B3 H 0.0449 0.8049 -0.0175 0.084 Uiso 1 1 calc R . .
H1B4 H -0.0195 0.8122 -0.0495 0.084 Uiso 1 1 calc R . .
C2B C 0.017(2) 0.743(3) -0.0869(2) 0.163(17) Uiso 1 1 d . . .
H2B1 H 0.0399 0.7041 -0.0708 0.196 Uiso 1 1 calc R . .
H2B2 H -0.0199 0.7252 -0.1068 0.196 Uiso 1 1 calc R . .
C3B C 0.0348(14) 0.7621(18) -0.1238(14) 0.111(9) Uiso 1 1 d . . .
H3B1 H 0.0340 0.7259 -0.1485 0.166 Uiso 1 1 calc R . .
H3B2 H 0.0725 0.7777 -0.1071 0.166 Uiso 1 1 calc R . .
H3B3 H 0.0117 0.7976 -0.1441 0.166 Uiso 1 1 calc R . .

loop_
_atom_site_aniso_label
_atom_site_aniso_U_11
_atom_site_aniso_U_22
_atom_site_aniso_U_33
_atom_site_aniso_U_23
_atom_site_aniso_U_13
_atom_site_aniso_U_12
Fe1A 0.102(4) 0.053(3) 0.100(4) 0.000 -0.021(4) 0.000
Fe2A 0.0440(15) 0.0380(13) 0.0459(14) 0.0065(11) 0.0039(12) 0.0038(11)
Fe3A 0.082(3) 0.0541(2) 0.106(3) -0.035(2) -0.050(2) 0.0121(2)
Fe4A 0.0207(10) 0.0364(12) 0.0336(11) -0.0036(10) -0.0061(9) 0.0022(9)
Fe5A 0.069(4) 0.039(3) 0.229(9) 0.000 -0.077(5) 0.000
Fe1B 0.049(2) 0.040(2) 0.0362(17) 0.000 -0.0044(16) 0.000
Fe2B 0.079(3) 0.045(2) 0.285(9) 0.014(3) -0.038(4) -0.006(2)
Fe3B 0.0320(11) 0.0382(12) 0.0371(11) 0.0106(10) 0.0088(9) 0.0032(10)
Fe4B 0.0386(2) 0.059(2) 0.266(8) 0.041(3) -0.014(3) -0.0118(16)
Fe5B 0.0278(16) 0.0336(17) 0.054(2) 0.000 0.0129(15) 0.000

loop_
_geom_bond_atom_site_label_1
_geom_bond_atom_site_label_2
_geom_bond_distance
_geom_bond_site_symmetry_2
_geom_bond_publ_flag
Fe1A O11A 1.86(4) . ?
Fe1A O11A 1.86(4) 2_656 ?
Fe1A F1A 1.949(9) . ?
Fe1A F1A 1.949(9) 2_656 ?
Fe1A O13A 2.19(2) . ?
Fe1A O13A 2.19(2) 2_656 ?
Fe2A O12A 1.945(16) . ?
Fe2A O23A 1.951(17) . ?
Fe2A F2A 1.976(11) . ?
Fe2A F1A 2.024(8) . ?
Fe2A O14A 2.039(17) . ?
Fe2A O21A 2.060(16) . ?
Fe3A O31A 1.788(18) . ?
Fe3A F2A 1.899(12) . ?
Fe3A F3A 1.932(10) . ?
Fe3A O24A 1.981(14) . ?
Fe3A O33A 2.07(2) . ?
Fe3A O22A 2.10(2) . ?
Fe4A O41A 1.852(14) . ?
Fe4A O34A 1.919(16) . ?
Fe4A O32A 1.988(17) . ?
Fe4A F3A 2.000(10) . ?
Fe4A O43A 2.003(16) . ?
Fe4A F4A 2.004(8) . ?
Fe5A F4A 1.903(9) 2_656 ?
Fe5A F4A 1.903(9) . ?
Fe5A O44A 2.18(2) . ?
Fe5A O44A 2.18(2) 2_656 ?
O11A C11A 1.26(4) . ?
O12A C11A 1.38(2) . ?
O13A C16A 1.14(2) . ?
O14A C16A 1.25(2) . ?
O21A C21A 1.12(2) . ?
O22A C21A 1.15(3) . ?
O23A C26A 1.28(2) . ?
O24A C26A 1.35(2) . ?
O31A C31A 1.44(2) . ?
O32A C31A 1.30(2) . ?
O33A C36A 1.16(2) . ?
O34A C36A 1.32(2) . ?
O41A C41A 1.31(2) . ?
O42A C41A 0.98(2) . ?
O43A C46A 1.09(2) . ?
O44A C46A 1.41(3) . ?
C11A C12A 1.49(5) . ?
C12A C13A 1.49(4) . ?
C12A C14A 1.49(4) . ?
C12A C15A 1.49(4) . ?
C16A C17A 1.49(5) . ?
C17A C20A 1.49(4) . ?
C17A C19A 1.49(4) . ?
C17A C18A 1.49(4) . ?
C21A C22A 1.49(5) . ?
C22A C25A 1.49(4) . ?
C22A C24A 1.49(4) . ?
C22A C23A 1.49(4) . ?
C26A C27A 1.49(5) . ?
C27A C28A 1.49(4) . ?
C27A C29A 1.49(4) . ?
C27A C30A 1.49(4) . ?
C31A C32A 1.49(5) . ?
C32A C35A 1.49(4) . ?
C32A C33A 1.49(4) . ?
C32A C34A 1.49(4) . ?
C36A C37A 1.49(5) . ?
C37A C38A 1.49(4) . ?
C37A C40A 1.49(4) . ?
C37A C39A 1.49(4) . ?
C41A C42A 1.49(5) . ?
C42A C45A 1.49(4) . ?
C42A C44A 1.49(4) . ?
C42A C43A 1.49(4) . ?
C46A C47A 1.49(5) . ?
C47A C49A 1.49(4) . ?
C47A C48A 1.49(4) . ?
C47A C50A 1.49(4) . ?
Fe1B O13B 1.873(14) . ?
Fe1B O13B 1.873(14) 2 ?
Fe1B O11B 1.917(16) . ?
Fe1B O11B 1.917(16) 2 ?
Fe1B F1B 1.993(11) 2 ?
Fe1B F1B 1.993(11) . ?
Fe2B O21B 1.72(3) . ?
Fe2B O14B 1.78(4) . ?
Fe2B F2B 1.897(10) . ?
Fe2B F1B 1.911(12) . ?
Fe2B O23B 2.11(2) . ?
Fe2B O12B 2.34(2) . ?
Fe3B O31B 1.908(14) . ?
Fe3B O24B 1.924(14) . ?
Fe3B F3B 1.936(10) . ?
Fe3B O33B 1.948(15) . ?
Fe3B F2B 1.973(9) . ?
Fe3B O22B 1.99(2) . ?
Fe4B O32B 1.72(2) . ?
Fe4B O43B 1.809(13) . ?
Fe4B F4B 1.921(12) . ?
Fe4B O41B 2.00(3) . ?
Fe4B F3B 2.053(10) . ?
Fe4B O34B 2.12(2) . ?
Fe5B O44B 1.958(16) 2 ?
Fe5B O44B 1.958(16) . ?
Fe5B O42B 1.990(15) 2 ?
Fe5B O42B 1.990(15) . ?
Fe5B F4B 2.020(11) . ?
Fe5B F4B 2.020(11) 2 ?
O11B C11B 1.21(3) 2 ?
O12B C11B 1.07(3) . ?
O13B C16B 1.27(2) . ?
O14B C16B 1.48(4) . ?
O21B C21B 1.07(3) . ?
O22B C21B 1.67(3) . ?
O23B C26B 1.15(3) . ?
O24B C26B 1.36(3) . ?
O31B C31B 1.22(2) . ?
O32B C31B 1.76(3) . ?
O33B C36B 1.25(3) . ?
O34B C36B 1.09(3) . ?
O41B C41B 1.16(3) . ?
O42B C41B 1.24(2) . ?
O43B C46B 1.33(3) . ?
O44B C46B 1.50(3) . ?
C11B O11B 1.21(3) 2 ?
C11B C12B 1.49(5) . ?
C12B C14B 1.49(4) . ?
C12B C13B 1.49(4) . ?
C12B C15B 1.49(4) . ?
C16B C17B 1.49(5) . ?
C17B C19B 1.49(4) . ?
C17B C20B 1.49(4) . ?
C17B C18B 1.49(4) . ?
C21B C22B 1.49(5) . ?
C22B C24B 1.49(4) . ?
C22B C23B 1.49(4) . ?
C22B C25B 1.49(4) . ?
C26B C27B 1.49(5) . ?
C27B C28B 1.49(4) . ?
C27B C30B 1.49(4) . ?
C27B C29B 1.49(4) . ?
C31B C32B 1.49(5) . ?
C32B C34B 1.49(4) . ?
C32B C35B 1.49(4) . ?
C32B C33B 1.49(4) . ?
C36B C37B 1.49(5) . ?
C37B C39B 1.49(4) . ?
C37B C38B 1.49(4) . ?
C37B C40B 1.49(4) . ?
C41B C42B 1.49(5) . ?
C42B C44B 1.49(4) . ?
C42B C45B 1.49(4) . ?
C42B C43B 1.49(4) . ?
C46B C47B 1.49(5) . ?
C47B C50B 1.49(4) . ?
C47B C49B 1.49(4) . ?
C47B C48B 1.49(4) . ?
N1A C1A 1.33(3) . ?
N1A C1A 1.33(3) 2_656 ?
C1A C2A 1.23(4) . ?
C2A C3A 2.01(7) . ?
N1B C1B 1.45(3) . ?
N1B C1B 1.45(3) 2 ?
C1B C2B 1.59(5) . ?
C2B C3B 1.27(5) . ?
